data_7109658
loop_
_publ_author_name
'Jun-Wei Zhang'
'Quan Cai'
'Qing Gu'
'Xiao-Xin Shi'
'Shu-Li You'

_publ_section_title
;
 Enantioselective synthesis of benzofurans and benzoxazines via an olefin
 cross-metathesis-intramolecular oxo-Michael reaction
;
_journal_name_full Chem.Commun.
_journal_page_first 7750
_journal_paper_doi 10.1039/c3cc43937b
_journal_volume 49
_journal_year 2013
_chemical_absolute_configuration ad
_chemical_formula_sum 'C16 H13 Br O2'
_chemical_formula_weight 317.17
_chemical_name_systematic
; 
 ? 
;
_space_group_IT_number 19
_symmetry_cell_setting orthorhombic
_symmetry_space_group_name_Hall 'P 2ac 2ab'
_symmetry_space_group_name_H-M 'P 21 21 21'
_atom_sites_solution_hydrogens geom
_atom_sites_solution_primary direct
_atom_sites_solution_secondary difmap
_audit_creation_method SHELXL-97
_cell_angle_alpha 90.00
_cell_angle_beta 90.00
_cell_angle_gamma 90.00
_cell_formula_units_Z 4
_cell_length_a 7.2969(11)
_cell_length_b 11.1694(16)
_cell_length_c 16.483(2)
_cell_measurement_reflns_used 1605
_cell_measurement_temperature 293(2)
_cell_measurement_theta_max 43.679
_cell_measurement_theta_min 4.405
_cell_volume 1343.4(3)
_computing_cell_refinement 'Bruker SMART'
_computing_data_collection 'Bruker SMART'
_computing_data_reduction 'Bruker SHELXTL'
_computing_molecular_graphics 'Bruker SHELXTL'
_computing_publication_material 'Bruker SHELXTL'
_computing_structure_refinement 'SHELXL-97 (Sheldrick, 1997)'
_computing_structure_solution 'SHELXS-97 (Sheldrick, 1990)'
_diffrn_ambient_temperature 293(2)
_diffrn_measured_fraction_theta_full 0.997
_diffrn_measured_fraction_theta_max 0.997
_diffrn_measurement_device_type 'CCD area detector'
_diffrn_measurement_method 'phi and omega scans'
_diffrn_radiation_monochromator graphite
_diffrn_radiation_source 'fine-focus sealed tube'
_diffrn_radiation_type MoK\a
_diffrn_radiation_wavelength 0.71073
_diffrn_reflns_av_R_equivalents 0.0400
_diffrn_reflns_av_sigmaI/netI 0.0613
_diffrn_reflns_limit_h_max 5
_diffrn_reflns_limit_h_min -9
_diffrn_reflns_limit_k_max 13
_diffrn_reflns_limit_k_min -13
_diffrn_reflns_limit_l_max 20
_diffrn_reflns_limit_l_min -19
_diffrn_reflns_number 7736
_diffrn_reflns_theta_full 26.00
_diffrn_reflns_theta_max 26.00
_diffrn_reflns_theta_min 2.20
_exptl_absorpt_coefficient_mu 3.054
_exptl_absorpt_correction_T_max 1.00000
_exptl_absorpt_correction_T_min 0.51956
_exptl_absorpt_correction_type empirical
_exptl_absorpt_process_details sadabs
_exptl_crystal_colour colorless
_exptl_crystal_density_diffrn 1.568
_exptl_crystal_density_method 'not measured'
_exptl_crystal_description prismatic
_exptl_crystal_F_000 640
_exptl_crystal_size_max 0.231
_exptl_crystal_size_mid 0.156
_exptl_crystal_size_min 0.037
_refine_diff_density_max 0.339
_refine_diff_density_min -0.209
_refine_diff_density_rms 0.061
_refine_ls_abs_structure_details 'Flack H D (1983), Acta Cryst. A39, 876-881'
_refine_ls_abs_structure_Flack 0.026(14)
_refine_ls_extinction_method none
_refine_ls_goodness_of_fit_ref 0.920
_refine_ls_hydrogen_treatment constr
_refine_ls_matrix_type full
_refine_ls_number_parameters 172
_refine_ls_number_reflns 2627
_refine_ls_number_restraints 1
_refine_ls_restrained_S_all 0.920
_refine_ls_R_factor_all 0.0632
_refine_ls_R_factor_gt 0.0411
_refine_ls_shift/su_max 0.000
_refine_ls_shift/su_mean 0.000
_refine_ls_structure_factor_coef Fsqd
_refine_ls_weighting_details 'calc w=1/[\s^2^(Fo^2^)+(0.0643P)^2^+0.0000P] where P=(Fo^2^+2Fc^2^)/3'
_refine_ls_weighting_scheme calc
_refine_ls_wR_factor_gt 0.1001
_refine_ls_wR_factor_ref 0.1122
_reflns_number_gt 1955
_reflns_number_total 2627
_reflns_threshold_expression >2sigma(I)
_cod_data_source_file c3cc43937b.txt
_cod_data_source_block cd21218
_cod_original_sg_symbol_H-M P2(1)2(1)2(1)
_cod_database_code 7109658

loop_
_symmetry_equiv_pos_as_xyz
'x, y, z'
'-x+1/2, -y, z+1/2'
'-x, y+1/2, -z+1/2'
'x+1/2, -y+1/2, -z'

loop_
_atom_site_label
_atom_site_type_symbol
_atom_site_fract_x
_atom_site_fract_y
_atom_site_fract_z
_atom_site_U_iso_or_equiv
_atom_site_adp_type
_atom_site_occupancy
_atom_site_symmetry_multiplicity
_atom_site_calc_flag
_atom_site_refinement_flags
Br1 Br 1.08825(8) 0.32898(5) -0.04654(3) 0.0811(2) Uani 1 1 d .
O1 O 0.8383(5) 0.4954(3) 0.3361(2) 0.0702(9) Uani 1 1 d .
O2 O 0.9238(5) 0.2392(2) 0.51412(16) 0.0528(7) Uani 1 1 d .
C1 C 0.9137(6) 0.4037(3) 0.3141(2) 0.0486(9) Uani 1 1 d .
C2 C 0.9594(5) 0.3087(3) 0.3774(2) 0.0463(9) Uani 1 1 d .
H2A H 0.8965 0.2349 0.3635 0.056 Uiso 1 1 calc R
H2B H 1.0901 0.2929 0.3762 0.056 Uiso 1 1 calc R
C3 C 0.9063(5) 0.3450(3) 0.4603(2) 0.0472(8) Uani 1 1 d .
H3 H 0.7777 0.3702 0.4596 0.057 Uiso 1 1 calc R
C4 C 1.0193(6) 0.4422(4) 0.5014(3) 0.0535(10) Uani 1 1 d U
H4A H 1.1397 0.4491 0.4769 0.064 Uiso 1 1 calc R
H4B H 0.9580 0.5192 0.4987 0.064 Uiso 1 1 calc R
C5 C 1.0321(5) 0.3987(3) 0.5869(2) 0.0438(9) Uani 1 1 d U
C6 C 0.9769(5) 0.2808(3) 0.5876(2) 0.0422(9) Uani 1 1 d .
C7 C 0.9768(6) 0.2122(4) 0.6573(3) 0.0557(10) Uani 1 1 d .
H7 H 0.9388 0.1327 0.6565 0.067 Uiso 1 1 calc R
C8 C 1.0358(7) 0.2666(4) 0.7289(2) 0.0623(13) Uani 1 1 d .
H8 H 1.0368 0.2230 0.7770 0.075 Uiso 1 1 calc R
C9 C 1.0931(7) 0.3853(4) 0.7290(2) 0.0639(12) Uani 1 1 d .
H9 H 1.1314 0.4209 0.7771 0.077 Uiso 1 1 calc R
C10 C 1.0931(6) 0.4506(4) 0.6577(3) 0.0557(10) Uani 1 1 d .
H10 H 1.1342 0.5294 0.6575 0.067 Uiso 1 1 calc R
C11 C 0.9585(5) 0.3833(3) 0.2285(2) 0.0426(9) Uani 1 1 d .
C12 C 1.0519(6) 0.2820(3) 0.2010(2) 0.0498(10) Uani 1 1 d .
H12 H 1.0894 0.2240 0.2380 0.060 Uiso 1 1 calc R
C13 C 1.0894(7) 0.2668(4) 0.1191(2) 0.0559(10) Uani 1 1 d .
H13 H 1.1500 0.1985 0.1011 0.067 Uiso 1 1 calc R
C14 C 1.0369(6) 0.3524(4) 0.0654(2) 0.0516(10) Uani 1 1 d .
C15 C 0.9457(7) 0.4541(4) 0.0901(3) 0.0610(12) Uani 1 1 d .
H15 H 0.9124 0.5125 0.0526 0.073 Uiso 1 1 calc R
C16 C 0.9049(7) 0.4680(3) 0.1707(3) 0.0584(11) Uani 1 1 d .
H16 H 0.8400 0.5353 0.1874 0.070 Uiso 1 1 calc R

loop_
_atom_site_aniso_label
_atom_site_aniso_U_11
_atom_site_aniso_U_22
_atom_site_aniso_U_33
_atom_site_aniso_U_23
_atom_site_aniso_U_13
_atom_site_aniso_U_12
Br1 0.1019(4) 0.0997(4) 0.0416(2) -0.0002(3) -0.0006(3) -0.0151(4)
O1 0.095(2) 0.0467(17) 0.068(2) -0.0058(15) 0.0036(18) 0.0188(17)
O2 0.0640(18) 0.0468(14) 0.0478(14) 0.0007(12) 0.0032(14) -0.0113(14)
C1 0.053(2) 0.040(2) 0.053(2) 0.0006(17) -0.008(2) -0.002(2)
C2 0.048(2) 0.045(2) 0.046(2) 0.0010(17) -0.0016(16) 0.0038(19)
C3 0.0487(19) 0.047(2) 0.046(2) 0.0016(18) 0.002(2) 0.003(2)
C4 0.062(3) 0.043(2) 0.0552(19) 0.0014(18) -0.007(2) -0.0048(19)
C5 0.042(2) 0.044(2) 0.0459(17) -0.0089(16) 0.0022(17) -0.0025(18)
C6 0.036(2) 0.053(2) 0.037(2) -0.0022(17) 0.0017(15) 0.0000(17)
C7 0.051(2) 0.057(2) 0.059(3) 0.008(2) 0.007(2) -0.003(2)
C8 0.067(3) 0.084(3) 0.036(2) 0.009(2) 0.005(2) 0.010(3)
C9 0.073(3) 0.079(3) 0.039(2) -0.010(2) 0.006(2) -0.002(3)
C10 0.058(3) 0.051(2) 0.058(2) -0.0149(19) 0.000(2) -0.002(2)
C11 0.045(2) 0.0395(19) 0.043(2) -0.0001(17) -0.0016(16) -0.0033(17)
C12 0.062(3) 0.0397(19) 0.048(2) 0.0060(17) -0.0058(19) 0.003(2)
C13 0.066(3) 0.052(2) 0.049(2) -0.0006(18) -0.001(2) 0.002(2)
C14 0.060(2) 0.062(3) 0.0331(19) 0.0014(17) -0.0053(16) -0.011(2)
C15 0.075(3) 0.061(3) 0.047(2) 0.013(2) -0.014(2) 0.004(2)
C16 0.065(3) 0.043(2) 0.067(3) 0.0038(19) -0.007(2) 0.007(2)

loop_
_atom_type_symbol
_atom_type_description
_atom_type_scat_dispersion_real
_atom_type_scat_dispersion_imag
_atom_type_scat_source
C C 0.0033 0.0016 'International Tables Vol C Tables 4.2.6.8 and 6.1.1.4'
H H 0.0000 0.0000 'International Tables Vol C Tables 4.2.6.8 and 6.1.1.4'
O O 0.0106 0.0060 'International Tables Vol C Tables 4.2.6.8 and 6.1.1.4'
Br Br -0.2901 2.4595 'International Tables Vol C Tables 4.2.6.8 and 6.1.1.4'

loop_
_geom_angle_atom_site_label_1
_geom_angle_atom_site_label_2
_geom_angle_atom_site_label_3
_geom_angle
C6 O2 C3 106.7(3)
O1 C1 C11 121.2(4)
O1 C1 C2 118.7(4)
C11 C1 C2 120.1(3)
C3 C2 C1 112.6(3)
C3 C2 H2A 109.1
C1 C2 H2A 109.1
C3 C2 H2B 109.1
C1 C2 H2B 109.1
H2A C2 H2B 107.8
C2 C3 O2 108.2(3)
C2 C3 C4 117.8(3)
O2 C3 C4 104.8(3)
C2 C3 H3 108.6
O2 C3 H3 108.6
C4 C3 H3 108.6
C5 C4 C3 102.8(3)
C5 C4 H4A 111.2
C3 C4 H4A 111.2
C5 C4 H4B 111.2
C3 C4 H4B 111.2
H4A C4 H4B 109.1
C10 C5 C6 119.3(4)
C10 C5 C4 133.0(4)
C6 C5 C4 107.6(3)
O2 C6 C7 123.7(3)
O2 C6 C5 113.8(3)
C7 C6 C5 122.6(4)
C6 C7 C8 117.5(4)
C6 C7 H7 121.2
C8 C7 H7 121.2
C9 C8 C7 120.6(4)
C9 C8 H8 119.7
C7 C8 H8 119.7
C8 C9 C10 120.1(4)
C8 C9 H9 119.9
C10 C9 H9 119.9
C5 C10 C9 119.9(4)
C5 C10 H10 120.1
C9 C10 H10 120.1
C12 C11 C16 117.6(4)
C12 C11 C1 123.1(3)
C16 C11 C1 119.2(4)
C13 C12 C11 120.7(4)
C13 C12 H12 119.7
C11 C12 H12 119.7
C14 C13 C12 119.5(4)
C14 C13 H13 120.2
C12 C13 H13 120.2
C13 C14 C15 121.6(4)
C13 C14 Br1 118.7(3)
C15 C14 Br1 119.7(3)
C16 C15 C14 118.9(4)
C16 C15 H15 120.5
C14 C15 H15 120.5
C15 C16 C11 121.6(4)
C15 C16 H16 119.2
C11 C16 H16 119.2

loop_
_geom_bond_atom_site_label_1
_geom_bond_atom_site_label_2
_geom_bond_distance
Br1 C14 1.900(4)
O1 C1 1.218(5)
O2 C6 1.354(4)
O2 C3 1.482(4)
C1 C11 1.466(5)
C1 C2 1.525(5)
C2 C3 1.478(5)
C2 H2A 0.9700
C2 H2B 0.9700
C3 C4 1.522(5)
C3 H3 0.9800
C4 C5 1.493(5)
C4 H4A 0.9700
C4 H4B 0.9700
C5 C10 1.377(5)
C5 C6 1.377(5)
C6 C7 1.380(6)
C7 C8 1.395(6)
C7 H7 0.9300
C8 C9 1.390(7)
C8 H8 0.9300
C9 C10 1.384(6)
C9 H9 0.9300
C10 H10 0.9300
C11 C12 1.397(5)
C11 C16 1.398(5)
C12 C13 1.389(6)
C12 H12 0.9300
C13 C14 1.358(5)
C13 H13 0.9300
C14 C15 1.379(6)
C15 C16 1.371(6)
C15 H15 0.9300
C16 H16 0.9300

loop_
_geom_hbond_atom_site_label_D
_geom_hbond_atom_site_label_H
_geom_hbond_atom_site_label_A
_geom_hbond_distance_DH
_geom_hbond_distance_HA
_geom_hbond_distance_DA
_geom_hbond_angle_DHA
_geom_hbond_site_symmetry_A
C13 H13 O1 0.93 2.49 3.164(5) 129.0 3_745

loop_
_geom_torsion_atom_site_label_1
_geom_torsion_atom_site_label_2
_geom_torsion_atom_site_label_3
_geom_torsion_atom_site_label_4
_geom_torsion
O1 C1 C2 C3 -1.3(5)
C11 C1 C2 C3 179.4(4)
C1 C2 C3 O2 169.5(3)
C1 C2 C3 C4 -72.0(4)
C6 O2 C3 C2 146.3(3)
C6 O2 C3 C4 19.9(4)
C2 C3 C4 C5 -140.3(3)
O2 C3 C4 C5 -20.0(4)
C3 C4 C5 C10 -169.8(4)
C3 C4 C5 C6 13.7(4)
C3 O2 C6 C7 168.2(4)
C3 O2 C6 C5 -11.9(4)
C10 C5 C6 O2 -178.6(4)
C4 C5 C6 O2 -1.6(4)
C10 C5 C6 C7 1.3(6)
C4 C5 C6 C7 178.3(4)
O2 C6 C7 C8 179.8(4)
C5 C6 C7 C8 -0.1(6)
C6 C7 C8 C9 -0.3(7)
C7 C8 C9 C10 -0.4(8)
C6 C5 C10 C9 -2.0(6)
C4 C5 C10 C9 -178.1(5)
C8 C9 C10 C5 1.6(7)
O1 C1 C11 C12 177.1(4)
C2 C1 C11 C12 -3.6(6)
O1 C1 C11 C16 -3.4(6)
C2 C1 C11 C16 175.9(4)
C16 C11 C12 C13 0.0(6)
C1 C11 C12 C13 179.5(4)
C11 C12 C13 C14 1.0(7)
C12 C13 C14 C15 -0.5(7)
C12 C13 C14 Br1 -179.6(3)
C13 C14 C15 C16 -1.0(7)
Br1 C14 C15 C16 178.1(4)
C14 C15 C16 C11 2.0(7)
C12 C11 C16 C15 -1.5(6)
C1 C11 C16 C15 179.0(4)
